data_7039931
loop_
_publ_author_name
'Brady, Michael'
'Piombo, Sebastian D.'
'Hu, Chunhua'
'Buccella, Daniela'

_publ_section_title
;
 Structural and spectroscopic insight into the metal binding properties of
 the o-aminophenol-N,N,O-triacetic acid (APTRA) chelator: implications for
 design of metal indicators.
;
_journal_issue 31
_journal_name_full 'Dalton transactions (Cambridge, England : 2003)'
_journal_page_first 12458
_journal_page_last 12464
_journal_paper_doi 10.1039/c6dt01557c
_journal_volume 45
_journal_year 2016
_chemical_formula_sum 'C12 H12 K N O7'
_chemical_formula_weight 321.33
_space_group_crystal_system monoclinic
_space_group_IT_number 14
_space_group_name_Hall '-P 2ybc'
_space_group_name_H-M_alt 'P 1 21/c 1'
_symmetry_space_group_name_Hall '-P 2ybc'
_symmetry_space_group_name_H-M 'P 1 21/c 1'
_atom_sites_solution_hydrogens mixed
_audit_creation_method SHELXL-2014/7
_audit_update_record
;
2016-04-15 deposited with the CCDC.
2016-07-05 downloaded from the CCDC.
;
_cell_angle_alpha 90
_cell_angle_beta 104.5060(10)
_cell_angle_gamma 90
_cell_formula_units_Z 4
_cell_length_a 12.6083(7)
_cell_length_b 12.3265(7)
_cell_length_c 8.9860(5)
_cell_measurement_reflns_used 5289
_cell_measurement_temperature 100(2)
_cell_measurement_theta_max 28.09
_cell_measurement_theta_min 2.35
_cell_volume 1352.05(13)
_computing_cell_refinement 'Bruker SAINT'
_computing_data_collection 'Bruker APEX2'
_computing_data_reduction 'Bruker SAINT'
_computing_structure_refinement 'SHELXL-2014/7 (Sheldrick, 2014)'
_computing_structure_solution 'SHELXT (Sheldrick 2014)'
_diffrn_ambient_temperature 100(2)
_diffrn_measured_fraction_theta_full 1.000
_diffrn_measured_fraction_theta_max 0.999
_diffrn_measurement_device_type 'Bruker APEX-II CCD'
_diffrn_measurement_method '\w scans'
_diffrn_radiation_monochromator graphite
_diffrn_radiation_source 'fine-focus sealed tube'
_diffrn_radiation_type MoK\a
_diffrn_radiation_wavelength 0.71073
_diffrn_reflns_av_R_equivalents 0.0404
_diffrn_reflns_av_unetI/netI 0.0271
_diffrn_reflns_Laue_measured_fraction_full 1.000
_diffrn_reflns_Laue_measured_fraction_max 0.999
_diffrn_reflns_limit_h_max 16
_diffrn_reflns_limit_h_min -16
_diffrn_reflns_limit_k_max 16
_diffrn_reflns_limit_k_min -16
_diffrn_reflns_limit_l_max 12
_diffrn_reflns_limit_l_min -11
_diffrn_reflns_number 20803
_diffrn_reflns_point_group_measured_fraction_full 1.000
_diffrn_reflns_point_group_measured_fraction_max 0.999
_diffrn_reflns_theta_full 25.242
_diffrn_reflns_theta_max 28.387
_diffrn_reflns_theta_min 1.668
_exptl_absorpt_coefficient_mu 0.427
_exptl_absorpt_correction_T_max 0.9748
_exptl_absorpt_correction_T_min 0.9045
_exptl_absorpt_correction_type multi-scan
_exptl_absorpt_process_details SADABS
_exptl_crystal_colour colorless
_exptl_crystal_density_diffrn 1.579
_exptl_crystal_description plate
_exptl_crystal_F_000 664
_exptl_crystal_size_max 0.240
_exptl_crystal_size_mid 0.200
_exptl_crystal_size_min 0.060
_refine_diff_density_max 0.312
_refine_diff_density_min -0.234
_refine_diff_density_rms 0.054
_refine_ls_extinction_method none
_refine_ls_goodness_of_fit_ref 1.038
_refine_ls_hydrogen_treatment mixed
_refine_ls_matrix_type full
_refine_ls_number_parameters 201
_refine_ls_number_reflns 3381
_refine_ls_number_restraints 3
_refine_ls_restrained_S_all 1.037
_refine_ls_R_factor_all 0.0401
_refine_ls_R_factor_gt 0.0299
_refine_ls_shift/su_max 0.001
_refine_ls_shift/su_mean 0.000
_refine_ls_structure_factor_coef Fsqd
_refine_ls_weighting_details 'w=1/[\s^2^(Fo^2^)+(0.0327P)^2^+0.5478P] where P=(Fo^2^+2Fc^2^)/3'
_refine_ls_weighting_scheme calc
_refine_ls_wR_factor_gt 0.0692
_refine_ls_wR_factor_ref 0.0748
_reflns_Friedel_coverage 0.000
_reflns_number_gt 2791
_reflns_number_total 3381
_reflns_threshold_expression 'I > 2\s(I)'
_cod_data_source_file c6dt01557c2.cif
_cod_data_source_block 13dab11b
_cod_depositor_comments 'Adding full bibliography for 7039931--7039934.cif.'
_cod_database_code 7039931
_shelx_shelxl_version_number 2014/7
_shelx_space_group_comment
;
The symmetry employed for this shelxl refinement is uniquely defined
by the following loop, which should always be used as a source of
symmetry information in preference to the above space-group names.
They are only intended as comments.
;
_shelx_estimated_absorpt_t_min 0.905
_shelx_estimated_absorpt_t_max 0.975

loop_
_space_group_symop_operation_xyz
'x, y, z'
'-x, y+1/2, -z+1/2'
'-x, -y, -z'
'x, -y-1/2, z-1/2'

loop_
_atom_site_label
_atom_site_type_symbol
_atom_site_fract_x
_atom_site_fract_y
_atom_site_fract_z
_atom_site_U_iso_or_equiv
_atom_site_adp_type
_atom_site_occupancy
_atom_site_site_symmetry_order
_atom_site_calc_flag
_atom_site_refinement_flags_posn
_atom_site_refinement_flags_adp
_atom_site_refinement_flags_occupancy
_atom_site_disorder_assembly
_atom_site_disorder_group
K K 0.53533(2) 0.97470(2) 0.19995(3) 0.01428(8) Uani 1 1 d . . . . .
N N 0.77443(9) 1.02068(9) 0.29750(12) 0.0129(2) Uani 1 1 d . . . . .
O1 O 0.70035(8) 0.82662(8) 0.34538(11) 0.0162(2) Uani 1 1 d . . . . .
O2 O 0.53116(10) 0.84590(8) 0.45369(13) 0.0242(2) Uani 1 1 d D . . . .
H2 H 0.478(3) 0.854(4) 0.493(5) 0.047(13) Uiso 0.5 1 d D . P A 1
O3 O 0.50488(8) 0.66738(8) 0.46745(12) 0.0190(2) Uani 1 1 d . . . . .
O4 O 0.61972(9) 1.11395(8) 0.42866(11) 0.0188(2) Uani 1 1 d D . . . .
H4 H 0.572(2) 1.134(3) 0.473(4) 0.029(10) Uiso 0.5 1 d D . P B 2
O5 O 0.73133(12) 1.10911(11) 0.66422(13) 0.0397(3) Uani 1 1 d . . . . .
O6 O 0.67305(8) 1.02380(8) -0.01448(11) 0.0146(2) Uani 1 1 d . . . . .
O7 O 0.78018(9) 1.16227(9) -0.04722(11) 0.0195(2) Uani 1 1 d D . . . .
H1 H 0.7582(15) 1.1437(15) -0.1395(12) 0.029 Uiso 1 1 d D U . . .
C1 C 0.78910(11) 0.82450(11) 0.28234(15) 0.0144(3) Uani 1 1 d . . . . .
C2 C 0.82998(11) 0.92765(11) 0.25805(15) 0.0140(3) Uani 1 1 d . . . . .
C3 C 0.91787(12) 0.93308(12) 0.19045(16) 0.0180(3) Uani 1 1 d . . . . .
H3A H 0.9470 1.0019 0.1739 0.022 Uiso 1 1 calc R U . . .
C4 C 0.96385(12) 0.83932(13) 0.14672(17) 0.0204(3) Uani 1 1 d . . . . .
H4A H 1.0232 0.8443 0.0995 0.025 Uiso 1 1 calc R U . . .
C5 C 0.92274(12) 0.73877(12) 0.17235(17) 0.0191(3) Uani 1 1 d . . . . .
H5A H 0.9542 0.6748 0.1428 0.023 Uiso 1 1 calc R U . . .
C6 C 0.83549(12) 0.73072(12) 0.24111(16) 0.0174(3) Uani 1 1 d . . . . .
H6A H 0.8080 0.6616 0.2596 0.021 Uiso 1 1 calc R U . . .
C7 C 0.65280(12) 0.72560(11) 0.37053(16) 0.0155(3) Uani 1 1 d . . . . .
H7A H 0.7075 0.6810 0.4432 0.019 Uiso 1 1 calc R U . . .
H7B H 0.6294 0.6855 0.2723 0.019 Uiso 1 1 calc R U . . .
C8 C 0.55476(12) 0.74637(11) 0.43590(15) 0.0154(3) Uani 1 1 d . . . . .
C9 C 0.80128(12) 1.04172(12) 0.46328(15) 0.0180(3) Uani 1 1 d . . . . .
H9A H 0.8660 1.0900 0.4893 0.022 Uiso 1 1 calc R U . . .
H9B H 0.8226 0.9722 0.5176 0.022 Uiso 1 1 calc R U . . .
C10 C 0.71126(13) 1.09261(12) 0.52499(16) 0.0199(3) Uani 1 1 d . . . . .
C11 C 0.77975(11) 1.11829(11) 0.20752(15) 0.0137(3) Uani 1 1 d . . . . .
H11A H 0.8565 1.1441 0.2290 0.016 Uiso 1 1 calc R U . . .
H11B H 0.7350 1.1763 0.2377 0.016 Uiso 1 1 calc R U . . .
C12 C 0.73786(11) 1.09507(11) 0.03762(15) 0.0123(3) Uani 1 1 d . . . . .

loop_
_atom_site_aniso_label
_atom_site_aniso_U_11
_atom_site_aniso_U_22
_atom_site_aniso_U_33
_atom_site_aniso_U_23
_atom_site_aniso_U_13
_atom_site_aniso_U_12
K 0.01483(15) 0.01372(14) 0.01395(14) -0.00083(11) 0.00297(11) 0.00020(11)
N 0.0173(6) 0.0143(5) 0.0077(5) 0.0003(4) 0.0040(4) -0.0005(4)
O1 0.0186(5) 0.0124(5) 0.0209(5) 0.0026(4) 0.0112(4) 0.0005(4)
O2 0.0352(7) 0.0137(5) 0.0324(6) -0.0021(4) 0.0251(5) -0.0014(5)
O3 0.0228(5) 0.0136(5) 0.0231(5) 0.0029(4) 0.0105(4) -0.0018(4)
O4 0.0245(6) 0.0190(5) 0.0166(5) -0.0040(4) 0.0123(4) -0.0018(4)
O5 0.0641(9) 0.0454(8) 0.0112(5) -0.0057(5) 0.0123(6) 0.0062(7)
O6 0.0155(5) 0.0154(5) 0.0123(4) -0.0013(4) 0.0022(4) -0.0013(4)
O7 0.0263(6) 0.0231(5) 0.0097(4) 0.0010(4) 0.0057(4) -0.0078(4)
C1 0.0137(6) 0.0190(7) 0.0108(6) 0.0023(5) 0.0033(5) 0.0018(5)
C2 0.0137(6) 0.0173(7) 0.0100(6) 0.0009(5) 0.0011(5) 0.0009(5)
C3 0.0145(7) 0.0219(7) 0.0175(7) 0.0015(6) 0.0040(5) -0.0019(6)
C4 0.0145(7) 0.0286(8) 0.0197(7) -0.0001(6) 0.0070(6) 0.0028(6)
C5 0.0157(7) 0.0225(7) 0.0190(7) -0.0011(6) 0.0042(6) 0.0053(6)
C6 0.0182(7) 0.0172(7) 0.0161(7) 0.0014(5) 0.0029(6) 0.0024(5)
C7 0.0201(7) 0.0122(6) 0.0155(7) 0.0009(5) 0.0070(6) -0.0016(5)
C8 0.0209(7) 0.0154(6) 0.0103(6) 0.0004(5) 0.0045(5) -0.0014(5)
C9 0.0226(7) 0.0209(7) 0.0095(6) 0.0000(5) 0.0021(5) -0.0020(6)
C10 0.0325(8) 0.0159(7) 0.0134(6) -0.0011(5) 0.0098(6) -0.0045(6)
C11 0.0160(6) 0.0145(6) 0.0105(6) -0.0005(5) 0.0030(5) -0.0024(5)
C12 0.0130(6) 0.0125(6) 0.0121(6) 0.0005(5) 0.0045(5) 0.0021(5)

loop_
_atom_type_symbol
_atom_type_description
_atom_type_scat_dispersion_real
_atom_type_scat_dispersion_imag
_atom_type_scat_source
C C 0.0033 0.0016 'International Tables Vol C Tables 4.2.6.8 and 6.1.1.4'
H H 0.0000 0.0000 'International Tables Vol C Tables 4.2.6.8 and 6.1.1.4'
N N 0.0061 0.0033 'International Tables Vol C Tables 4.2.6.8 and 6.1.1.4'
O O 0.0106 0.0060 'International Tables Vol C Tables 4.2.6.8 and 6.1.1.4'
K K 0.2009 0.2494 'International Tables Vol C Tables 4.2.6.8 and 6.1.1.4'

loop_
_geom_angle_atom_site_label_1
_geom_angle_atom_site_label_2
_geom_angle_atom_site_label_3
_geom_angle
_geom_angle_site_symmetry_1
_geom_angle_site_symmetry_3
O3 K O4 165.21(3) 4_575 .
O3 K O6 66.50(3) 4_575 3_675
O4 K O6 126.72(3) . 3_675
O3 K O3 99.49(3) 4_575 2_655
O4 K O3 81.49(3) . 2_655
O6 K O3 69.43(3) 3_675 2_655
O3 K O2 103.71(3) 4_575 .
O4 K O2 79.82(3) . .
O6 K O2 106.85(3) 3_675 .
O3 K O2 152.55(3) 2_655 .
O3 K O1 83.32(3) 4_575 .
O4 K O1 87.38(3) . .
O6 K O1 140.21(3) 3_675 .
O3 K O1 144.27(3) 2_655 .
O2 K O1 54.38(3) . .
O3 K O6 67.61(3) 4_575 .
O4 K O6 100.54(3) . .
O6 K O6 103.43(3) 3_675 .
O3 K O6 62.10(3) 2_655 .
O2 K O6 141.47(3) . .
O1 K O6 87.09(3) . .
O3 K N 106.91(3) 4_575 .
O4 K N 58.31(3) . .
O6 K N 157.75(3) 3_675 .
O3 K N 91.75(3) 2_655 .
O2 K N 95.32(3) . .
O1 K N 54.08(3) . .
O6 K N 55.73(3) . .
O3 K C8 85.48(3) 4_575 .
O4 K C8 95.53(3) . .
O6 K C8 106.60(3) 3_675 .
O3 K C8 171.32(3) 2_655 .
O2 K C8 19.73(3) . .
O1 K C8 43.00(3) . .
O6 K C8 126.57(3) . .
N K C8 93.60(3) . .
O3 K K 51.10(2) 4_575 3_675
O4 K K 128.04(3) . 3_675
O6 K K 54.58(2) 3_675 3_675
O3 K K 48.38(2) 2_655 3_675
O2 K K 151.63(3) . 3_675
O1 K K 123.53(2) . 3_675
O6 K K 48.85(2) . 3_675
N K K 104.16(2) . 3_675
C8 K K 136.08(3) . 3_675
O3 K H4 178.8(8) 4_575 .
O4 K H4 14.7(5) . .
O6 K H4 114.2(6) 3_675 .
O3 K H4 81.7(8) 2_655 .
O2 K H4 75.1(7) . .
O1 K H4 95.6(7) . .
O6 K H4 113.0(6) . .
N K H4 72.9(5) . .
C8 K H4 93.3(8) . .
K K H4 130.1(8) 3_675 .
C2 N C11 115.40(10) . .
C2 N C9 112.96(11) . .
C11 N C9 112.71(11) . .
C2 N K 107.24(8) . .
C11 N K 100.22(8) . .
C9 N K 106.99(8) . .
C1 O1 C7 117.84(10) . .
C1 O1 K 113.71(8) . .
C7 O1 K 110.32(8) . .
C8 O2 K 112.97(9) . .
C8 O2 H2 113(3) . .
K O2 H2 118(3) . .
C8 O3 K 135.68(9) . 4_576
C8 O3 K 125.74(9) . 2_645
K O3 K 80.51(3) 4_576 2_645
C10 O4 K 120.12(9) . .
C10 O4 H4 112(3) . .
K O4 H4 111(3) . .
C12 O6 K 133.04(9) . 3_675
C12 O6 K 110.21(8) . .
K O6 K 76.57(3) 3_675 .
C12 O7 H1 108.5(13) . .
O1 C1 C6 124.53(13) . .
O1 C1 C2 114.42(12) . .
C6 C1 C2 121.03(13) . .
C3 C2 C1 118.22(13) . .
C3 C2 N 124.12(12) . .
C1 C2 N 117.59(12) . .
C2 C3 C4 121.07(14) . .
C2 C3 H3A 119.5 . .
C4 C3 H3A 119.5 . .
C5 C4 C3 119.74(13) . .
C5 C4 H4A 120.1 . .
C3 C4 H4A 120.1 . .
C4 C5 C6 120.49(14) . .
C4 C5 H5A 119.8 . .
C6 C5 H5A 119.8 . .
C1 C6 C5 119.44(13) . .
C1 C6 H6A 120.3 . .
C5 C6 H6A 120.3 . .
O1 C7 C8 109.27(11) . .
O1 C7 H7A 109.8 . .
C8 C7 H7A 109.8 . .
O1 C7 H7B 109.8 . .
C8 C7 H7B 109.8 . .
H7A C7 H7B 108.3 . .
O3 C8 O2 125.51(13) . .
O3 C8 C7 117.95(12) . .
O2 C8 C7 116.54(12) . .
O3 C8 K 144.59(10) . .
O2 C8 K 47.29(7) . .
C7 C8 K 80.86(7) . .
N C9 C10 116.16(12) . .
N C9 H9A 108.2 . .
C10 C9 H9A 108.2 . .
N C9 H9B 108.2 . .
C10 C9 H9B 108.2 . .
H9A C9 H9B 107.4 . .
O5 C10 O4 124.95(15) . .
O5 C10 C9 117.25(14) . .
O4 C10 C9 117.80(12) . .
N C11 C12 110.49(11) . .
N C11 H11A 109.6 . .
C12 C11 H11A 109.6 . .
N C11 H11B 109.6 . .
C12 C11 H11B 109.6 . .
H11A C11 H11B 108.1 . .
O6 C12 O7 124.12(12) . .
O6 C12 C11 123.96(12) . .
O7 C12 C11 111.92(11) . .

loop_
_geom_bond_atom_site_label_1
_geom_bond_atom_site_label_2
_geom_bond_distance
_geom_bond_site_symmetry_2
K O3 2.6791(10) 4_575
K O4 2.6845(10) .
K O6 2.7363(10) 3_675
K O3 2.7890(10) 2_655
K O2 2.7897(11) .
K O1 2.8296(10) .
K O6 2.9615(10) .
K N 2.9756(12) .
K C8 3.4953(14) .
K K 3.5345(6) 3_675
K H4 3.09(3) .
N C2 1.4337(17) .
N C11 1.4605(17) .
N C9 1.4657(17) .
O1 C1 1.3753(16) .
O1 C7 1.4244(16) .
O2 C8 1.2819(17) .
O2 H2 0.840(10) .
O3 C8 1.2301(17) .
O3 K 2.6791(10) 4_576
O3 K 2.7890(10) 2_645
O4 C10 1.2845(19) .
O4 H4 0.838(10) .
O5 C10 1.2297(17) .
O6 C12 1.2112(16) .
O6 K 2.7363(10) 3_675
O7 C12 1.3252(16) .
O7 H1 0.837(9) .
C1 C6 1.387(2) .
C1 C2 1.4094(19) .
C2 C3 1.3924(19) .
C3 C4 1.393(2) .
C3 H3A 0.9500 .
C4 C5 1.385(2) .
C4 H4A 0.9500 .
C5 C6 1.394(2) .
C5 H5A 0.9500 .
C6 H6A 0.9500 .
C7 C8 1.5174(19) .
C7 H7A 0.9900 .
C7 H7B 0.9900 .
C9 C10 1.518(2) .
C9 H9A 0.9900 .
C9 H9B 0.9900 .
C11 C12 1.5126(18) .
C11 H11A 0.9900 .
C11 H11B 0.9900 .
